data_7135370
loop_
_publ_author_name
'Asano, Ren'
'Nonami, Reina'
'Hamasaki, Hina'
'Kanemoto, Kazuya'
'Fujita, Harunori'
'Yamamoto, Kaisei'
'Seki, Tomohiro'
'Shibatomi, Kazutaka'
'Kuwahara, Shunsuke'
'Shirai, Tomohiko'

_publ_section_title
;
 Cationic iridium-catalyzed enantioselective decarboxylative aryl addition
 of aromatic carboxylic acids to bicyclic alkenes.
;
_journal_issue 22
_journal_name_full 'Chemical communications (Cambridge, England)'
_journal_page_first 6096
_journal_page_last 6100
_journal_paper_doi 10.1039/d6cc00389c
_journal_volume 62
_journal_year 2026
_chemical_absolute_configuration ad
_chemical_formula_moiety 'C H2 Cl2, C17 H23 N O'
_chemical_formula_sum 'C18 H25 Cl2 N O'
_chemical_formula_weight 342.29
_space_group_crystal_system monoclinic
_space_group_IT_number 4
_space_group_name_Hall 'P 2yb'
_space_group_name_H-M_alt 'P 1 21 1'
_atom_sites_solution_hydrogens geom
_atom_sites_solution_primary dual
_audit_creation_date 2025-12-11
_audit_creation_method
;
Olex2 1.5-ac5-024
(compiled 2022.04.12 svn.rca3783a0 for Rigaku Oxford Diffraction, GUI svn.r6498)
;
_audit_update_record
;
2025-12-11 deposited with the CCDC.	2026-02-13 downloaded from the CCDC.
;
_cell_angle_alpha 90
_cell_angle_beta 113.961(3)
_cell_angle_gamma 90
_cell_formula_units_Z 4
_cell_length_a 13.1647(3)
_cell_length_b 9.6045(2)
_cell_length_c 15.8224(4)
_cell_measurement_reflns_used 10427
_cell_measurement_temperature 173.01(10)
_cell_measurement_theta_max 76.2060
_cell_measurement_theta_min 3.0050
_cell_volume 1828.18(8)
_computing_cell_refinement 'CrysAlisPro 1.171.42.93a (Rigaku OD, 2023)'
_computing_data_collection 'CrysAlisPro 1.171.42.93a (Rigaku OD, 2023)'
_computing_data_reduction 'CrysAlisPro 1.171.42.93a (Rigaku OD, 2023)'
_computing_molecular_graphics 'Olex2 1.5-ac5-024 (Dolomanov et al., 2009)'
_computing_publication_material 'Olex2 1.5-ac5-024 (Dolomanov et al., 2009)'
_computing_structure_refinement 'SHELXL 2018/1 (Sheldrick, 2015)'
_computing_structure_solution 'SHELXT 2014/5 (Sheldrick, 2014)'
_diffrn_ambient_environment N~2~
_diffrn_ambient_temperature 173.01(10)
_diffrn_detector 'Hybrid Pixel Array Detector'
_diffrn_detector_area_resol_mean 10.0000
_diffrn_detector_type HyPix
_diffrn_measured_fraction_theta_full 0.991
_diffrn_measured_fraction_theta_max 0.990
_diffrn_measurement_details
;
List of Runs (angles in degrees, time in seconds):

  # Type    Start    End  Width  t~exp~   \w     \q     \k     \f   Frames
#--------------------------------------------------------------------------
  1  \w     95.00 178.00   0.50    0.32    --  107.14  19.00 150.00  166
  2  \w     25.00 119.00   0.50    0.08    --   47.43  77.00 150.00  188
  3  \w     25.00 119.00   0.50    0.08    --   47.43  77.00  90.00  188
  4  \w     35.00 120.00   0.50    0.08    --   47.43  38.00  60.00  170
  5  \w     33.00  66.00   0.50    0.08    --   47.43  57.00-120.00   66
  6  \w     35.00  69.00   0.50    0.32    --  107.14 -57.00-120.00   68
  7  \w     35.00  69.00   0.50    0.32    --  107.14 -57.00 -90.00   68
  8  \w     35.00  69.00   0.50    0.32    --  107.14 -57.00  30.00   68
  9  \w     35.00  69.00   0.50    0.32    --  107.14 -57.00  60.00   68
 10  \w     12.00  87.00   0.50    0.08    --   47.43-115.00  55.00  150
 11  \w     37.00 106.00   0.50    0.32    --  107.14 -99.00 -90.00  138
 12  \w     39.00 109.00   0.50    0.32    --  107.14-115.00  55.00  140
 13  \w     39.00 108.00   0.50    0.32    --  107.14-111.00 145.00  138
 14  \w    -27.00  30.00   0.50    0.08    --   47.43 -19.00 120.00  114
 15  \w   -119.00 -25.00   0.50    0.08    --  -47.43 -77.00 -60.00  188
 16  \w    -27.00  31.00   0.50    0.08    --   47.43 -20.00-111.00  116
 17  \w     49.00 119.00   0.50    0.08    --   47.43 175.00 -75.00  140
 18  \w    -40.00  26.00   0.50    0.08    --  -47.43  38.00-180.00  132
 19  \w    -62.00 -32.00   0.50    0.32    -- -104.50  57.00-120.00   60
 20  \w   -174.00 -92.00   0.50    0.32    -- -104.50 -19.00 -30.00  164
 21  \w   -174.00 -91.00   0.50    0.32    -- -104.50 -20.00-111.00  166
 22  \w   -174.00 -92.00   0.50    0.32    -- -104.50 -19.00-150.00  164
 23  \w   -174.00 -82.00   0.50    0.32    -- -104.50 -77.00  60.00  184
 24  \w   -174.00 -91.00   0.50    0.32    -- -104.50 -38.00  90.00  166
;
_diffrn_measurement_device 'four-circle diffractometer'
_diffrn_measurement_device_type 'XtaLAB Synergy R, HyPix'
_diffrn_measurement_method '\w scans'
_diffrn_orient_matrix_type 'CrysAlisPro convention (1999,Acta A55,543-557)'
_diffrn_orient_matrix_UB_11 -0.1024322000
_diffrn_orient_matrix_UB_12 0.0364696000
_diffrn_orient_matrix_UB_13 0.0195071000
_diffrn_orient_matrix_UB_21 -0.0756042000
_diffrn_orient_matrix_UB_22 -0.0201116000
_diffrn_orient_matrix_UB_23 -0.1031930000
_diffrn_orient_matrix_UB_31 -0.0142724000
_diffrn_orient_matrix_UB_32 -0.1548253000
_diffrn_orient_matrix_UB_33 0.0180481000
_diffrn_radiation_monochromator mirror
_diffrn_radiation_probe x-ray
_diffrn_radiation_type 'Cu K\a'
_diffrn_radiation_wavelength 1.54184
_diffrn_reflns_av_R_equivalents 0.0758
_diffrn_reflns_av_unetI/netI 0.0695
_diffrn_reflns_Laue_measured_fraction_full 0.991
_diffrn_reflns_Laue_measured_fraction_max 0.990
_diffrn_reflns_limit_h_max 15
_diffrn_reflns_limit_h_min -15
_diffrn_reflns_limit_k_max 9
_diffrn_reflns_limit_k_min -11
_diffrn_reflns_limit_l_max 18
_diffrn_reflns_limit_l_min -18
_diffrn_reflns_number 18745
_diffrn_reflns_point_group_measured_fraction_full 0.891
_diffrn_reflns_point_group_measured_fraction_max 0.890
_diffrn_reflns_theta_full 67.684
_diffrn_reflns_theta_max 68.202
_diffrn_reflns_theta_min 3.056
_diffrn_source 'Rotating-anode X-ray tube'
_diffrn_source_type 'PhotonJet R (Cu) X-ray Source'
_exptl_absorpt_coefficient_mu 3.193
_exptl_absorpt_correction_T_max 1.00000
_exptl_absorpt_correction_T_min 0.48899
_exptl_absorpt_correction_type multi-scan
_exptl_absorpt_process_details
;
CrysAlisPro 1.171.42.93a (Rigaku Oxford Diffraction, 2023)
Empirical absorption correction using spherical harmonics,
implemented in SCALE3 ABSPACK scaling algorithm.
;
_exptl_crystal_density_diffrn 1.244
_exptl_crystal_description block
_exptl_crystal_F_000 728
_exptl_crystal_size_max 0.4
_exptl_crystal_size_mid 0.08
_exptl_crystal_size_min 0.01
_refine_diff_density_max 0.243
_refine_diff_density_min -0.211
_refine_diff_density_rms 0.044
_refine_ls_abs_structure_details
;
 Flack x determined using 1879 quotients [(I+)-(I-)]/[(I+)+(I-)]
 (Parsons, Flack and Wagner, Acta Cryst. B69 (2013) 249-259).
;
_refine_ls_abs_structure_Flack 0.013(11)
_refine_ls_extinction_method none
_refine_ls_goodness_of_fit_ref 1.051
_refine_ls_hydrogen_treatment constr
_refine_ls_matrix_type full
_refine_ls_number_parameters 403
_refine_ls_number_reflns 5954
_refine_ls_number_restraints 1
_refine_ls_restrained_S_all 1.051
_refine_ls_R_factor_all 0.0504
_refine_ls_R_factor_gt 0.0436
_refine_ls_shift/su_max 0.000
_refine_ls_shift/su_mean 0.000
_refine_ls_structure_factor_coef Fsqd
_refine_ls_weighting_details 'w=1/[\s^2^(Fo^2^)+(0.0539P)^2^+0.0179P] where P=(Fo^2^+2Fc^2^)/3'
_refine_ls_weighting_scheme calc
_refine_ls_wR_factor_gt 0.1098
_refine_ls_wR_factor_ref 0.1151
_reflns_Friedel_coverage 0.688
_reflns_Friedel_fraction_full 0.778
_reflns_Friedel_fraction_max 0.775
_reflns_number_gt 5257
_reflns_number_total 5954
_reflns_threshold_expression 'I > 2\s(I)'
_cod_data_source_file d6cc00389c2.cif
_cod_data_source_block req-001_autored
_cod_depositor_comments 'Adding full bibliography for 7135370.cif.'
_cod_database_code 7135370
_shelx_shelxl_version_number 2018/1
_chemical_oxdiff_formula CHNO
_shelx_space_group_comment
;
The symmetry employed for this shelxl refinement is uniquely defined
by the following loop, which should always be used as a source of
symmetry information in preference to the above space-group names.
They are only intended as comments.
;
_shelx_estimated_absorpt_t_max 0.969
_shelx_estimated_absorpt_t_min 0.362
_olex2_refinement_description
;
1. Fixed Uiso
 At 1.2 times of:
  All C(H) groups, All C(H,H) groups, All N(H) groups
 At 1.5 times of:
  All C(H,H,H) groups
2.a Ternary CH refined with riding coordinates:
 C00H(H00H), C00J(H00O), C00L(H00L), C00S(H00W), C00U(H00X), C017(H017)
2.b Secondary CH2 refined with riding coordinates:
 C00R(H00U,H00V), C00W(H00Y,H), C00X(H00G,H00I), C00Y(H00Z,HA), C00Z(H00J,
 H00K), C010(H01H,H01I), C012(H01D,H01E), C015(H01R,H01S), C016(H01P,H01Q),
 C018(H01F,H01G)
2.c Aromatic/amide H refined with riding coordinates:
 N007(H007), N008(H008), C00E(H00M), C00N(H00N), C00P(H00T), C00Q(H00Q)
2.d Idealised Me refined as rotating group:
 C00I(H00A,H00B,H00C), C00K(H00P,H00R,H00S), C00V(H00D,H00E,H00F), C011(H01A,
 H01B,H01C), C013(H01J,H01K,H01L), C014(H01M,H01N,H01O)
;
_olex2_submission_special_instructions 'No special instructions were received'
_oxdiff_exptl_absorpt_empirical_details
;
Empirical correction (ABSPACK) includes:
- Absorption correction using spherical harmonics
- Frame scaling
;
_oxdiff_exptl_absorpt_empirical_full_max 3.966
_oxdiff_exptl_absorpt_empirical_full_min 0.289

loop_
_space_group_symop_operation_xyz
'x, y, z'
'-x, y+1/2, -z'

loop_
_atom_site_label
_atom_site_type_symbol
_atom_site_fract_x
_atom_site_fract_y
_atom_site_fract_z
_atom_site_U_iso_or_equiv
_atom_site_adp_type
_atom_site_occupancy
_atom_site_site_symmetry_order
_atom_site_calc_flag
_atom_site_refinement_flags_posn
_atom_site_refinement_flags_adp
_atom_site_refinement_flags_occupancy
_atom_site_disorder_assembly
_atom_site_disorder_group
Cl2 Cl 0.70331(8) 0.40489(13) 0.63212(8) 0.0562(3) Uani 1 1 d . . . . .
Cl3 Cl 0.91546(10) 0.28331(14) 0.75325(8) 0.0633(3) Uani 1 1 d . . . . .
Cl Cl 0.45336(12) 0.63018(14) 0.27634(8) 0.0688(4) Uani 1 1 d . . . . .
Cl1 Cl 0.23270(11) 0.56208(16) 0.13845(10) 0.0769(4) Uani 1 1 d . . . . .
O005 O 0.46304(19) 0.4544(3) 0.01741(16) 0.0325(5) Uani 1 1 d . . . . .
O006 O 0.95688(19) 0.4632(3) 0.51132(17) 0.0342(6) Uani 1 1 d . . . . .
N007 N 1.0026(2) 0.6900(3) 0.54215(18) 0.0283(6) Uani 1 1 d . . . . .
H007 H 1.018093 0.768208 0.520937 0.034 Uiso 1 1 calc R U . . .
N008 N 0.5055(2) 0.2267(3) 0.04476(18) 0.0280(6) Uani 1 1 d . . . . .
H008 H 0.519843 0.149270 0.021914 0.034 Uiso 1 1 calc R U . . .
C009 C 1.0129(2) 0.6867(4) 0.6358(2) 0.0279(7) Uani 1 1 d . . . . .
C00A C 0.9705(2) 0.5799(4) 0.4851(2) 0.0298(8) Uani 1 1 d . . . . .
C00B C 0.4761(2) 0.3396(4) -0.0105(2) 0.0291(8) Uani 1 1 d . . . . .
C00C C 1.0982(2) 0.6101(4) 0.7027(2) 0.0317(7) Uani 1 1 d . . . . .
C00D C 0.9361(2) 0.7659(4) 0.6564(2) 0.0283(7) Uani 1 1 d . . . . .
C00E C 1.0314(3) 0.6899(4) 0.8147(2) 0.0377(8) Uani 1 1 d . . . . .
H00M H 1.036763 0.690651 0.876395 0.045 Uiso 1 1 calc R U . . .
C00F C 0.6013(3) 0.2972(4) 0.2065(2) 0.0310(7) Uani 1 1 d . . . . .
C00G C 0.5151(2) 0.2244(4) 0.1379(2) 0.0274(7) Uani 1 1 d . . . . .
C00H C 0.2472(3) 0.1950(4) 0.0267(2) 0.0366(8) Uani 1 1 d . . . . .
H00H H 0.276468 0.290757 0.025623 0.044 Uiso 1 1 calc R U . . .
C00I C 0.4582(3) 0.3125(4) -0.1094(2) 0.0411(9) Uani 1 1 d . . . . .
H00A H 0.389514 0.259101 -0.140379 0.062 Uiso 1 1 calc R U . . .
H00B H 0.521132 0.259351 -0.110584 0.062 Uiso 1 1 calc R U . . .
H00C H 0.452265 0.401354 -0.141476 0.062 Uiso 1 1 calc R U . . .
C00J C 0.8416(3) 0.8413(4) 0.5799(2) 0.0295(7) Uani 1 1 d . . . . .
H00O H 0.873503 0.899287 0.544104 0.035 Uiso 1 1 calc R U . . .
C00K C 1.1805(3) 0.5291(4) 0.6786(3) 0.0396(9) Uani 1 1 d . . . . .
H00P H 1.161621 0.429899 0.674139 0.059 Uiso 1 1 calc R U . . .
H00R H 1.255409 0.542913 0.726777 0.059 Uiso 1 1 calc R U . . .
H00S H 1.178147 0.561693 0.619128 0.059 Uiso 1 1 calc R U . . .
C00L C 0.3380(3) 0.0833(4) 0.0763(2) 0.0320(8) Uani 1 1 d . . . . .
H00L H 0.365288 0.044025 0.030794 0.038 Uiso 1 1 calc R U . . .
C00M C 0.4355(3) 0.1471(4) 0.1561(2) 0.0309(7) Uani 1 1 d . . . . .
C00N C 0.4474(3) 0.1429(4) 0.2476(2) 0.0359(8) Uani 1 1 d . . . . .
H00N H 0.396739 0.089671 0.263321 0.043 Uiso 1 1 calc R U . . .
C00O C 1.1061(3) 0.6112(4) 0.7939(2) 0.0378(8) Uani 1 1 d . . . . .
C00P C 0.9488(3) 0.7677(4) 0.7480(2) 0.0347(8) Uani 1 1 d . . . . .
H00T H 0.900291 0.822852 0.765153 0.042 Uiso 1 1 calc R U . . .
C00Q C 0.5327(3) 0.2157(4) 0.3166(2) 0.0389(9) Uani 1 1 d . . . . .
H00Q H 0.538653 0.211184 0.378435 0.047 Uiso 1 1 calc R U . . .
C00R C 0.7541(3) 0.7375(4) 0.5113(2) 0.0341(8) Uani 1 1 d . . . . .
H00U H 0.752500 0.744723 0.448393 0.041 Uiso 1 1 calc R U . . .
H00V H 0.771051 0.640185 0.533113 0.041 Uiso 1 1 calc R U . . .
C00S C 0.7679(3) 0.9342(4) 0.6107(2) 0.0351(8) Uani 1 1 d . . . . .
H00W H 0.808476 0.985311 0.670025 0.042 Uiso 1 1 calc R U . . .
C00T C 0.6080(3) 0.2933(4) 0.2976(2) 0.0358(8) Uani 1 1 d . . . . .
C00U C 0.6436(3) 0.7850(5) 0.5124(3) 0.0432(9) Uani 1 1 d . . . . .
H00X H 0.583421 0.713235 0.491350 0.052 Uiso 1 1 calc R U . . .
C00V C 0.6851(3) 0.3788(4) 0.1848(3) 0.0399(9) Uani 1 1 d . . . . .
H00D H 0.678334 0.355197 0.122484 0.060 Uiso 1 1 calc R U . . .
H00E H 0.760155 0.355867 0.229878 0.060 Uiso 1 1 calc R U . . .
H00F H 0.671603 0.478627 0.187960 0.060 Uiso 1 1 calc R U . . .
C00W C 0.6123(3) 0.9252(5) 0.4602(3) 0.0480(10) Uani 1 1 d . . . . .
H00Y H 0.535244 0.952536 0.448407 0.058 Uiso 1 1 calc R U . . .
H H 0.620312 0.920736 0.400700 0.058 Uiso 1 1 calc R U . . .
C00X C 0.1726(3) 0.1823(5) 0.0789(3) 0.0566(12) Uani 1 1 d . . . . .
H00G H 0.212018 0.204073 0.145577 0.068 Uiso 1 1 calc R U . . .
H00I H 0.104163 0.239062 0.051186 0.068 Uiso 1 1 calc R U . . .
C00Y C 0.6979(3) 1.0271(4) 0.5286(3) 0.0431(9) Uani 1 1 d . . . . .
H00Z H 0.744719 1.070369 0.500133 0.052 Uiso 1 1 calc R U . . .
HA H 0.660065 1.101382 0.548210 0.052 Uiso 1 1 calc R U . . .
C00Z C 0.2693(3) -0.0309(5) 0.1002(3) 0.0506(10) Uani 1 1 d . . . . .
H00J H 0.272126 -0.120664 0.070504 0.061 Uiso 1 1 calc R U . . .
H00K H 0.297193 -0.044817 0.167870 0.061 Uiso 1 1 calc R U . . .
C010 C 0.6797(3) 0.8317(4) 0.6126(3) 0.0427(9) Uani 1 1 d . . . . .
H01H H 0.711750 0.754952 0.657373 0.051 Uiso 1 1 calc R U . . .
H01I H 0.619227 0.878021 0.623959 0.051 Uiso 1 1 calc R U . . .
C011 C 0.6978(3) 0.3728(5) 0.3743(3) 0.0513(11) Uani 1 1 d . . . . .
H01A H 0.770718 0.334751 0.383971 0.077 Uiso 1 1 calc R U . . .
H01B H 0.686217 0.363915 0.431502 0.077 Uiso 1 1 calc R U . . .
H01C H 0.694506 0.471309 0.357228 0.077 Uiso 1 1 calc R U . . .
C012 C 0.1714(3) 0.1372(5) -0.0682(3) 0.0553(11) Uani 1 1 d . . . . .
H01D H 0.215403 0.097949 -0.100518 0.066 Uiso 1 1 calc R U . . .
H01E H 0.121387 0.210353 -0.107338 0.066 Uiso 1 1 calc R U . . .
C013 C 0.9500(3) 0.6086(5) 0.3860(2) 0.0430(9) Uani 1 1 d . . . . .
H01J H 0.993883 0.543917 0.366453 0.064 Uiso 1 1 calc R U . . .
H01K H 0.971939 0.704489 0.380279 0.064 Uiso 1 1 calc R U . . .
H01L H 0.870865 0.596163 0.346695 0.064 Uiso 1 1 calc R U . . .
C014 C 1.1959(3) 0.5288(5) 0.8687(3) 0.0519(11) Uani 1 1 d . . . . .
H01M H 1.192209 0.431269 0.849514 0.078 Uiso 1 1 calc R U . . .
H01N H 1.184727 0.534486 0.926182 0.078 Uiso 1 1 calc R U . . .
H01O H 1.268845 0.567347 0.878831 0.078 Uiso 1 1 calc R U . . .
C015 C 0.3737(4) 0.5154(5) 0.1871(3) 0.0522(11) Uani 1 1 d . . . . .
H01R H 0.402628 0.515799 0.138316 0.063 Uiso 1 1 calc R U . . .
H01S H 0.381301 0.419635 0.212170 0.063 Uiso 1 1 calc R U . . .
C016 C 0.8484(3) 0.4113(5) 0.6709(3) 0.0531(11) Uani 1 1 d . . . . .
H01P H 0.868414 0.399360 0.617430 0.064 Uiso 1 1 calc R U . . .
H01Q H 0.875030 0.504092 0.698147 0.064 Uiso 1 1 calc R U . . .
C017 C 0.1510(4) 0.0288(5) 0.0607(4) 0.0636(13) Uani 1 1 d . . . . .
H017 H 0.100917 -0.012624 0.087575 0.076 Uiso 1 1 calc R U . . .
C018 C 0.1053(4) 0.0229(6) -0.0446(4) 0.0713(15) Uani 1 1 d . . . . .
H01F H 0.024632 0.042904 -0.072920 0.086 Uiso 1 1 calc R U . . .
H01G H 0.118724 -0.069477 -0.065990 0.086 Uiso 1 1 calc R U . . .

loop_
_atom_site_aniso_label
_atom_site_aniso_U_11
_atom_site_aniso_U_22
_atom_site_aniso_U_33
_atom_site_aniso_U_23
_atom_site_aniso_U_13
_atom_site_aniso_U_12
Cl2 0.0429(4) 0.0603(7) 0.0653(6) -0.0099(5) 0.0218(4) -0.0058(5)
Cl3 0.0732(7) 0.0534(7) 0.0573(6) 0.0130(5) 0.0205(5) 0.0103(6)
Cl 0.0917(8) 0.0566(8) 0.0611(6) -0.0099(6) 0.0340(6) -0.0068(7)
Cl1 0.0675(7) 0.0732(9) 0.0860(9) 0.0031(7) 0.0270(6) 0.0240(7)
O005 0.0425(12) 0.0190(14) 0.0367(12) 0.0014(11) 0.0167(10) 0.0021(10)
O006 0.0404(12) 0.0218(14) 0.0404(12) -0.0020(11) 0.0161(10) -0.0021(10)
N007 0.0339(13) 0.0190(16) 0.0319(14) 0.0014(12) 0.0133(11) 0.0008(12)
N008 0.0329(12) 0.0193(16) 0.0317(13) -0.0013(11) 0.0131(11) 0.0017(11)
C009 0.0277(13) 0.0208(18) 0.0320(15) -0.0004(14) 0.0089(12) -0.0054(13)
C00A 0.0276(14) 0.025(2) 0.0352(17) -0.0029(15) 0.0111(13) 0.0032(13)
C00B 0.0286(15) 0.026(2) 0.0321(16) 0.0009(15) 0.0113(13) -0.0026(13)
C00C 0.0256(13) 0.0254(19) 0.0385(16) 0.0011(15) 0.0072(12) -0.0069(13)
C00D 0.0287(13) 0.0213(18) 0.0311(15) -0.0015(15) 0.0081(12) -0.0049(13)
C00E 0.0423(17) 0.038(2) 0.0281(16) -0.0022(16) 0.0097(14) -0.0087(16)
C00F 0.0285(14) 0.0241(19) 0.0345(15) 0.0016(14) 0.0067(12) 0.0082(13)
C00G 0.0284(14) 0.0216(18) 0.0295(15) 0.0020(13) 0.0091(12) 0.0067(13)
C00H 0.0309(15) 0.028(2) 0.0445(19) -0.0009(16) 0.0086(14) -0.0012(15)
C00I 0.056(2) 0.037(2) 0.0318(17) -0.0018(16) 0.0194(16) -0.0023(17)
C00J 0.0313(15) 0.0244(18) 0.0315(16) 0.0014(15) 0.0114(12) 0.0000(14)
C00K 0.0309(15) 0.031(2) 0.051(2) 0.0049(17) 0.0105(14) 0.0024(15)
C00L 0.0354(15) 0.0217(19) 0.0369(17) -0.0002(15) 0.0125(13) -0.0034(14)
C00M 0.0323(15) 0.0225(19) 0.0361(16) 0.0033(15) 0.0118(13) 0.0043(14)
C00N 0.0404(16) 0.030(2) 0.0367(16) 0.0083(16) 0.0153(14) 0.0046(16)
C00O 0.0314(15) 0.035(2) 0.0366(17) 0.0023(17) 0.0034(13) -0.0094(15)
C00P 0.0360(15) 0.035(2) 0.0331(15) -0.0042(17) 0.0138(13) -0.0048(16)
C00Q 0.0408(18) 0.041(2) 0.0290(16) 0.0074(16) 0.0081(14) 0.0110(17)
C00R 0.0352(16) 0.026(2) 0.0352(16) -0.0026(15) 0.0087(13) 0.0006(14)
C00S 0.0376(16) 0.028(2) 0.0403(18) -0.0028(16) 0.0161(14) 0.0020(15)
C00T 0.0335(16) 0.033(2) 0.0316(16) -0.0014(16) 0.0032(13) 0.0084(15)
C00U 0.0330(16) 0.041(2) 0.049(2) -0.0004(19) 0.0099(14) -0.0080(17)
C00V 0.0311(15) 0.036(2) 0.0452(19) -0.0030(17) 0.0073(13) -0.0022(15)
C00W 0.0353(17) 0.044(3) 0.056(2) 0.004(2) 0.0098(15) 0.0091(17)
C00X 0.0416(19) 0.058(3) 0.075(3) -0.004(2) 0.029(2) 0.002(2)
C00Y 0.0428(18) 0.034(2) 0.052(2) 0.0035(18) 0.0184(16) 0.0092(16)
C00Z 0.054(2) 0.036(2) 0.059(2) 0.002(2) 0.0209(19) -0.0111(19)
C010 0.0404(18) 0.038(2) 0.056(2) 0.0026(19) 0.0260(16) 0.0014(16)
C011 0.0433(18) 0.059(3) 0.0370(19) -0.0087(19) 0.0010(15) -0.0003(19)
C012 0.0390(18) 0.057(3) 0.052(2) -0.005(2) 0.0004(17) -0.003(2)
C013 0.058(2) 0.034(2) 0.0370(18) 0.0017(17) 0.0193(16) 0.0074(18)
C014 0.045(2) 0.053(3) 0.042(2) 0.011(2) 0.0014(16) 0.003(2)
C015 0.067(2) 0.039(3) 0.056(2) 0.001(2) 0.031(2) 0.008(2)
C016 0.045(2) 0.050(3) 0.062(3) 0.015(2) 0.0202(18) -0.001(2)
C017 0.049(2) 0.058(3) 0.089(4) 0.003(3) 0.034(2) -0.017(2)
C018 0.046(2) 0.057(3) 0.086(3) -0.006(3) 0.001(2) -0.017(2)

loop_
_atom_type_symbol
_atom_type_description
_atom_type_scat_dispersion_real
_atom_type_scat_dispersion_imag
_atom_type_scat_source
C C 0.0181 0.0091 'International Tables Vol C Tables 4.2.6.8 and 6.1.1.4'
H H 0.0000 0.0000 'International Tables Vol C Tables 4.2.6.8 and 6.1.1.4'
Cl Cl 0.3639 0.7018 'International Tables Vol C Tables 4.2.6.8 and 6.1.1.4'
N N 0.0311 0.0180 'International Tables Vol C Tables 4.2.6.8 and 6.1.1.4'
O O 0.0492 0.0322 'International Tables Vol C Tables 4.2.6.8 and 6.1.1.4'

loop_
_geom_angle_atom_site_label_1
_geom_angle_atom_site_label_2
_geom_angle_atom_site_label_3
_geom_angle
_geom_angle_site_symmetry_1
_geom_angle_site_symmetry_3
_geom_angle_publ_flag
C009 N007 H007 118.3 . . ?
C00A N007 H007 118.3 . . ?
C00A N007 C009 123.4(3) . . ?
C00B N008 H008 117.8 . . ?
C00B N008 C00G 124.3(3) . . ?
C00G N008 H008 117.8 . . ?
C00C C009 N007 120.3(3) . . ?
C00C C009 C00D 122.8(3) . . ?
C00D C009 N007 116.9(3) . . ?
O006 C00A N007 122.6(3) . . ?
O006 C00A C013 121.9(3) . . ?
N007 C00A C013 115.5(3) . . ?
O005 C00B N008 122.4(3) . . ?
O005 C00B C00I 122.9(3) . . ?
N008 C00B C00I 114.6(3) . . ?
C009 C00C C00K 121.3(3) . . ?
C009 C00C C00O 118.4(3) . . ?
C00O C00C C00K 120.3(3) . . ?
C009 C00D C00J 120.4(3) . . ?
C00P C00D C009 117.1(3) . . ?
C00P C00D C00J 122.5(3) . . ?
C00O C00E H00M 119.1 . . ?
C00O C00E C00P 121.9(3) . . ?
C00P C00E H00M 119.1 . . ?
C00G C00F C00T 118.3(3) . . ?
C00G C00F C00V 121.6(3) . . ?
C00T C00F C00V 120.1(3) . . ?
C00F C00G N008 119.8(3) . . ?
C00F C00G C00M 122.9(3) . . ?
C00M C00G N008 117.3(3) . . ?
C00L C00H H00H 114.8 . . ?
C00X C00H H00H 114.8 . . ?
C00X C00H C00L 101.7(3) . . ?
C00X C00H C012 101.3(3) . . ?
C012 C00H H00H 114.8 . . ?
C012 C00H C00L 107.8(3) . . ?
C00B C00I H00A 109.5 . . ?
C00B C00I H00B 109.5 . . ?
C00B C00I H00C 109.5 . . ?
H00A C00I H00B 109.5 . . ?
H00A C00I H00C 109.5 . . ?
H00B C00I H00C 109.5 . . ?
C00D C00J H00O 108.7 . . ?
C00D C00J C00R 112.3(3) . . ?
C00D C00J C00S 116.2(3) . . ?
C00R C00J H00O 108.7 . . ?
C00S C00J H00O 108.7 . . ?
C00S C00J C00R 101.9(3) . . ?
C00C C00K H00P 109.5 . . ?
C00C C00K H00R 109.5 . . ?
C00C C00K H00S 109.5 . . ?
H00P C00K H00R 109.5 . . ?
H00P C00K H00S 109.5 . . ?
H00R C00K H00S 109.5 . . ?
C00H C00L H00L 108.8 . . ?
C00H C00L C00Z 101.8(3) . . ?
C00M C00L C00H 110.9(3) . . ?
C00M C00L H00L 108.8 . . ?
C00M C00L C00Z 117.4(3) . . ?
C00Z C00L H00L 108.8 . . ?
C00G C00M C00L 119.5(3) . . ?
C00N C00M C00G 116.7(3) . . ?
C00N C00M C00L 123.6(3) . . ?
C00M C00N H00N 119.5 . . ?
C00M C00N C00Q 121.0(3) . . ?
C00Q C00N H00N 119.5 . . ?
C00C C00O C014 120.6(4) . . ?
C00E C00O C00C 119.1(3) . . ?
C00E C00O C014 120.4(3) . . ?
C00D C00P H00T 119.6 . . ?
C00E C00P C00D 120.7(3) . . ?
C00E C00P H00T 119.6 . . ?
C00N C00Q H00Q 119.1 . . ?
C00T C00Q C00N 121.8(3) . . ?
C00T C00Q H00Q 119.1 . . ?
C00J C00R H00U 111.0 . . ?
C00J C00R H00V 111.0 . . ?
H00U C00R H00V 109.0 . . ?
C00U C00R C00J 103.7(3) . . ?
C00U C00R H00U 111.0 . . ?
C00U C00R H00V 111.0 . . ?
C00J C00S H00W 114.7 . . ?
C00Y C00S C00J 107.9(3) . . ?
C00Y C00S H00W 114.7 . . ?
C010 C00S C00J 102.4(3) . . ?
C010 C00S H00W 114.7 . . ?
C010 C00S C00Y 101.0(3) . . ?
C00F C00T C011 120.8(4) . . ?
C00Q C00T C00F 119.3(3) . . ?
C00Q C00T C011 119.9(3) . . ?
C00R C00U H00X 114.8 . . ?
C00R C00U C00W 107.6(3) . . ?
C00W C00U H00X 114.8 . . ?
C010 C00U C00R 101.7(3) . . ?
C010 C00U H00X 114.8 . . ?
C010 C00U C00W 101.7(3) . . ?
C00F C00V H00D 109.5 . . ?
C00F C00V H00E 109.5 . . ?
C00F C00V H00F 109.5 . . ?
H00D C00V H00E 109.5 . . ?
H00D C00V H00F 109.5 . . ?
H00E C00V H00F 109.5 . . ?
C00U C00W H00Y 111.3 . . ?
C00U C00W H 111.3 . . ?
C00U C00W C00Y 102.5(3) . . ?
H00Y C00W H 109.2 . . ?
C00Y C00W H00Y 111.3 . . ?
C00Y C00W H 111.3 . . ?
C00H C00X H00G 112.7 . . ?
C00H C00X H00I 112.7 . . ?
H00G C00X H00I 110.2 . . ?
C017 C00X C00H 95.0(4) . . ?
C017 C00X H00G 112.7 . . ?
C017 C00X H00I 112.7 . . ?
C00S C00Y C00W 103.9(3) . . ?
C00S C00Y H00Z 111.0 . . ?
C00S C00Y HA 111.0 . . ?
C00W C00Y H00Z 111.0 . . ?
C00W C00Y HA 111.0 . . ?
H00Z C00Y HA 109.0 . . ?
C00L C00Z H00J 111.1 . . ?
C00L C00Z H00K 111.1 . . ?
H00J C00Z H00K 109.0 . . ?
C017 C00Z C00L 103.4(4) . . ?
C017 C00Z H00J 111.1 . . ?
C017 C00Z H00K 111.1 . . ?
C00S C010 H01H 112.7 . . ?
C00S C010 H01I 112.7 . . ?
C00U C010 C00S 95.0(3) . . ?
C00U C010 H01H 112.7 . . ?
C00U C010 H01I 112.7 . . ?
H01H C010 H01I 110.2 . . ?
C00T C011 H01A 109.5 . . ?
C00T C011 H01B 109.5 . . ?
C00T C011 H01C 109.5 . . ?
H01A C011 H01B 109.5 . . ?
H01A C011 H01C 109.5 . . ?
H01B C011 H01C 109.5 . . ?
C00H C012 H01D 111.1 . . ?
C00H C012 H01E 111.1 . . ?
C00H C012 C018 103.3(4) . . ?
H01D C012 H01E 109.1 . . ?
C018 C012 H01D 111.1 . . ?
C018 C012 H01E 111.1 . . ?
C00A C013 H01J 109.5 . . ?
C00A C013 H01K 109.5 . . ?
C00A C013 H01L 109.5 . . ?
H01J C013 H01K 109.5 . . ?
H01J C013 H01L 109.5 . . ?
H01K C013 H01L 109.5 . . ?
C00O C014 H01M 109.5 . . ?
C00O C014 H01N 109.5 . . ?
C00O C014 H01O 109.5 . . ?
H01M C014 H01N 109.5 . . ?
H01M C014 H01O 109.5 . . ?
H01N C014 H01O 109.5 . . ?
Cl C015 H01R 109.3 . . ?
Cl C015 H01S 109.3 . . ?
Cl1 C015 Cl 111.8(3) . . ?
Cl1 C015 H01R 109.3 . . ?
Cl1 C015 H01S 109.3 . . ?
H01R C015 H01S 107.9 . . ?
Cl2 C016 H01P 109.1 . . ?
Cl2 C016 H01Q 109.1 . . ?
Cl3 C016 Cl2 112.6(2) . . ?
Cl3 C016 H01P 109.1 . . ?
Cl3 C016 H01Q 109.1 . . ?
H01P C016 H01Q 107.8 . . ?
C00X C017 C00Z 101.9(4) . . ?
C00X C017 H017 114.5 . . ?
C00X C017 C018 101.8(4) . . ?
C00Z C017 H017 114.5 . . ?
C018 C017 C00Z 108.3(4) . . ?
C018 C017 H017 114.5 . . ?
C012 C018 H01F 111.1 . . ?
C012 C018 H01G 111.1 . . ?
C017 C018 C012 103.1(3) . . ?
C017 C018 H01F 111.1 . . ?
C017 C018 H01G 111.1 . . ?
H01F C018 H01G 109.1 . . ?

loop_
_geom_bond_atom_site_label_1
_geom_bond_atom_site_label_2
_geom_bond_distance
_geom_bond_site_symmetry_2
_geom_bond_publ_flag
Cl2 C016 1.754(4) . ?
Cl3 C016 1.747(5) . ?
Cl C015 1.762(5) . ?
Cl1 C015 1.755(5) . ?
O005 C00B 1.226(5) . ?
O006 C00A 1.234(4) . ?
N007 H007 0.8800 . ?
N007 C009 1.433(4) . ?
N007 C00A 1.342(5) . ?
N008 H008 0.8800 . ?
N008 C00B 1.347(5) . ?
N008 C00G 1.427(4) . ?
C009 C00C 1.399(5) . ?
C009 C00D 1.405(5) . ?
C00A C013 1.504(5) . ?
C00B C00I 1.507(5) . ?
C00C C00K 1.504(5) . ?
C00C C00O 1.404(5) . ?
C00D C00J 1.521(4) . ?
C00D C00P 1.391(5) . ?
C00E H00M 0.9500 . ?
C00E C00O 1.382(6) . ?
C00E C00P 1.386(5) . ?
C00F C00G 1.398(5) . ?
C00F C00T 1.410(5) . ?
C00F C00V 1.502(5) . ?
C00G C00M 1.407(5) . ?
C00H H00H 1.0000 . ?
C00H C00L 1.560(5) . ?
C00H C00X 1.524(6) . ?
C00H C012 1.529(5) . ?
C00I H00A 0.9800 . ?
C00I H00B 0.9800 . ?
C00I H00C 0.9800 . ?
C00J H00O 1.0000 . ?
C00J C00R 1.576(5) . ?
C00J C00S 1.537(5) . ?
C00K H00P 0.9800 . ?
C00K H00R 0.9800 . ?
C00K H00S 0.9800 . ?
C00L H00L 1.0000 . ?
C00L C00M 1.516(4) . ?
C00L C00Z 1.562(5) . ?
C00M C00N 1.393(5) . ?
C00N H00N 0.9500 . ?
C00N C00Q 1.395(5) . ?
C00O C014 1.512(5) . ?
C00P H00T 0.9500 . ?
C00Q H00Q 0.9500 . ?
C00Q C00T 1.368(6) . ?
C00R H00U 0.9900 . ?
C00R H00V 0.9900 . ?
C00R C00U 1.530(5) . ?
C00S H00W 1.0000 . ?
C00S C00Y 1.537(5) . ?
C00S C010 1.532(5) . ?
C00T C011 1.512(5) . ?
C00U H00X 1.0000 . ?
C00U C00W 1.545(6) . ?
C00U C010 1.526(5) . ?
C00V H00D 0.9800 . ?
C00V H00E 0.9800 . ?
C00V H00F 0.9800 . ?
C00W H00Y 0.9900 . ?
C00W H 0.9900 . ?
C00W C00Y 1.551(6) . ?
C00X H00G 0.9900 . ?
C00X H00I 0.9900 . ?
C00X C017 1.507(7) . ?
C00Y H00Z 0.9900 . ?
C00Y HA 0.9900 . ?
C00Z H00J 0.9900 . ?
C00Z H00K 0.9900 . ?
C00Z C017 1.535(7) . ?
C010 H01H 0.9900 . ?
C010 H01I 0.9900 . ?
C011 H01A 0.9800 . ?
C011 H01B 0.9800 . ?
C011 H01C 0.9800 . ?
C012 H01D 0.9900 . ?
C012 H01E 0.9900 . ?
C012 C018 1.538(7) . ?
C013 H01J 0.9800 . ?
C013 H01K 0.9800 . ?
C013 H01L 0.9800 . ?
C014 H01M 0.9800 . ?
C014 H01N 0.9800 . ?
C014 H01O 0.9800 . ?
C015 H01R 0.9900 . ?
C015 H01S 0.9900 . ?
C016 H01P 0.9900 . ?
C016 H01Q 0.9900 . ?
C017 H017 1.0000 . ?
C017 C018 1.527(8) . ?
C018 H01F 0.9900 . ?
C018 H01G 0.9900 . ?

loop_
_geom_torsion_atom_site_label_1
_geom_torsion_atom_site_label_2
_geom_torsion_atom_site_label_3
_geom_torsion_atom_site_label_4
_geom_torsion
_geom_torsion_site_symmetry_1
_geom_torsion_site_symmetry_2
_geom_torsion_site_symmetry_3
_geom_torsion_site_symmetry_4
_geom_torsion_publ_flag
N007 C009 C00C C00K -0.4(5) . . . . ?
N007 C009 C00C C00O 179.2(3) . . . . ?
N007 C009 C00D C00J 4.7(5) . . . . ?
N007 C009 C00D C00P -177.3(3) . . . . ?
N008 C00G C00M C00L -6.2(5) . . . . ?
N008 C00G C00M C00N 178.4(3) . . . . ?
C009 N007 C00A O006 -6.7(5) . . . . ?
C009 N007 C00A C013 172.2(3) . . . . ?
C009 C00C C00O C00E -1.5(5) . . . . ?
C009 C00C C00O C014 179.2(3) . . . . ?
C009 C00D C00J C00R 67.9(4) . . . . ?
C009 C00D C00J C00S -175.3(3) . . . . ?
C009 C00D C00P C00E -2.4(5) . . . . ?
C00A N007 C009 C00C 70.1(4) . . . . ?
C00A N007 C009 C00D -111.6(4) . . . . ?
C00B N008 C00G C00F -69.6(4) . . . . ?
C00B N008 C00G C00M 110.4(4) . . . . ?
C00C C009 C00D C00J -177.0(3) . . . . ?
C00C C009 C00D C00P 1.0(5) . . . . ?
C00D C009 C00C C00K -178.6(3) . . . . ?
C00D C009 C00C C00O 1.0(5) . . . . ?
C00D C00J C00R C00U 125.1(3) . . . . ?
C00D C00J C00S C00Y 166.2(3) . . . . ?
C00D C00J C00S C010 -87.7(3) . . . . ?
C00F C00G C00M C00L 173.8(3) . . . . ?
C00F C00G C00M C00N -1.5(5) . . . . ?
C00G N008 C00B O005 5.8(5) . . . . ?
C00G N008 C00B C00I -173.0(3) . . . . ?
C00G C00F C00T C00Q 2.0(5) . . . . ?
C00G C00F C00T C011 -178.5(3) . . . . ?
C00G C00M C00N C00Q 1.8(5) . . . . ?
C00H C00L C00M C00G -78.7(4) . . . . ?
C00H C00L C00M C00N 96.3(4) . . . . ?
C00H C00L C00Z C017 0.7(4) . . . . ?
C00H C00X C017 C00Z 56.4(4) . . . . ?
C00H C00X C017 C018 -55.4(4) . . . . ?
C00H C012 C018 C017 0.1(5) . . . . ?
C00J C00D C00P C00E 175.5(3) . . . . ?
C00J C00R C00U C00W 71.6(3) . . . . ?
C00J C00R C00U C010 -34.8(4) . . . . ?
C00J C00S C00Y C00W 71.8(3) . . . . ?
C00J C00S C010 C00U -55.7(3) . . . . ?
C00K C00C C00O C00E 178.1(3) . . . . ?
C00K C00C C00O C014 -1.2(5) . . . . ?
C00L C00H C00X C017 -55.8(4) . . . . ?
C00L C00H C012 C018 71.8(4) . . . . ?
C00L C00M C00N C00Q -173.3(3) . . . . ?
C00L C00Z C017 C00X -35.9(5) . . . . ?
C00L C00Z C017 C018 71.0(4) . . . . ?
C00M C00L C00Z C017 121.9(4) . . . . ?
C00M C00N C00Q C00T -0.3(6) . . . . ?
C00N C00Q C00T C00F -1.7(5) . . . . ?
C00N C00Q C00T C011 178.8(4) . . . . ?
C00O C00E C00P C00D 2.0(6) . . . . ?
C00P C00D C00J C00R -109.9(4) . . . . ?
C00P C00D C00J C00S 6.8(5) . . . . ?
C00P C00E C00O C00C 0.1(5) . . . . ?
C00P C00E C00O C014 179.3(4) . . . . ?
C00R C00J C00S C00Y -71.3(3) . . . . ?
C00R C00J C00S C010 34.7(3) . . . . ?
C00R C00U C00W C00Y -71.6(4) . . . . ?
C00R C00U C010 C00S 55.2(3) . . . . ?
C00S C00J C00R C00U 0.0(3) . . . . ?
C00T C00F C00G N008 179.7(3) . . . . ?
C00T C00F C00G C00M -0.3(5) . . . . ?
C00U C00W C00Y C00S 0.3(4) . . . . ?
C00V C00F C00G N008 0.0(5) . . . . ?
C00V C00F C00G C00M 180.0(3) . . . . ?
C00V C00F C00T C00Q -178.4(3) . . . . ?
C00V C00F C00T C011 1.1(5) . . . . ?
C00W C00U C010 C00S -55.8(3) . . . . ?
C00X C00H C00L C00M -91.4(4) . . . . ?
C00X C00H C00L C00Z 34.2(4) . . . . ?
C00X C00H C012 C018 -34.6(5) . . . . ?
C00X C017 C018 C012 35.0(5) . . . . ?
C00Y C00S C010 C00U 55.7(3) . . . . ?
C00Z C00L C00M C00G 164.9(3) . . . . ?
C00Z C00L C00M C00N -20.0(5) . . . . ?
C00Z C017 C018 C012 -71.9(5) . . . . ?
C010 C00S C00Y C00W -35.2(4) . . . . ?
C010 C00U C00W C00Y 34.8(4) . . . . ?
C012 C00H C00L C00M 162.5(3) . . . . ?
C012 C00H C00L C00Z -71.8(4) . . . . ?
C012 C00H C00X C017 55.2(4) . . . . ?
